data_7113000
loop_
_publ_author_name
'Kitagawa, Hakuba'
'Ozawa, Yoshiki'
'Toriumi, Koshiro'

_publ_section_title
;
 Flexibility of cubane-like Cu4I4 framework: temperature dependence of
 molecular structure and luminescence thermochromism of [Cu4I4(PPh3)4] in
 two polymorphic crystalline states.
;
_journal_issue 34
_journal_name_full 'Chemical communications (Cambridge, England)'
_journal_page_first 6302
_journal_page_last 6304
_journal_paper_doi 10.1039/c0cc01434f
_journal_volume 46
_journal_year 2010
_chemical_absolute_configuration ad
_chemical_formula_moiety '?((C6 H5)3 P) Cu I)4'
_chemical_formula_sum 'C72 H60 Cu4 I4 P4'
_chemical_formula_weight 1810.84
_chemical_name_systematic tetrakis(triphenylphosphane-\m~3~-iodo-copper(I))
_space_group_IT_number 220
_symmetry_cell_setting cubic
_symmetry_Int_Tables_number 220
_symmetry_space_group_name_Hall 'I -4bd 2c 3'
_symmetry_space_group_name_H-M 'I -4 3 d'
_atom_sites_solution_hydrogens geom
_atom_sites_solution_primary direct
_atom_sites_solution_secondary difmap
_audit_creation_method SHELXL-97
_cell_angle_alpha 90.00
_cell_angle_beta 90.00
_cell_angle_gamma 90.00
_cell_formula_units_Z 16
_cell_length_a 29.8024(5)
_cell_length_b 29.8024(5)
_cell_length_c 29.8024(5)
_cell_measurement_temperature 77(1)
_cell_volume 26470.0(8)
_computing_cell_refinement 'R-AXIS (Rigaku Co. Ltd., 2008)'
_computing_data_collection 'R-AXIS (Rigaku Co. Ltd., 2008)'
_computing_data_reduction 'RAPID-AUTO (Rigaku Co. Ltd., 2008), SORTAV (Blessing, 1995)'
_computing_structure_refinement 'SHELXL-97 (Sheldrick, 1997)'
_computing_structure_solution 'SHELXS-86 (Sheldrick, 1986)'
_diffrn_ambient_temperature 77(1)
_diffrn_detector_area_resol_mean 10
_diffrn_measured_fraction_theta_full 1.000
_diffrn_measured_fraction_theta_max 1.000
_diffrn_measurement_device_type 'SPring-8 BL02B1 Large cylindrical Image-Plate camera'
_diffrn_measurement_method '\w axis scan'
_diffrn_radiation_monochromator 'Si 111'
_diffrn_radiation_probe x-ray
_diffrn_radiation_type synchrotron
_diffrn_radiation_wavelength 0.5886
_diffrn_reflns_av_R_equivalents 0.0389
_diffrn_reflns_av_sigmaI/netI 0.0119
_diffrn_reflns_limit_h_max 41
_diffrn_reflns_limit_h_min -41
_diffrn_reflns_limit_k_max 41
_diffrn_reflns_limit_k_min -41
_diffrn_reflns_limit_l_max 41
_diffrn_reflns_limit_l_min -41
_diffrn_reflns_number 171294
_diffrn_reflns_theta_full 24.47
_diffrn_reflns_theta_max 24.47
_diffrn_reflns_theta_min 1.39
_diffrn_source 'SPring-8 BL02B1 bending magnet'
_diffrn_source_type 'SPring-8 beamline BL02B1'
_exptl_absorpt_coefficient_mu 1.89
_exptl_absorpt_correction_T_max 0.8977
_exptl_absorpt_correction_T_min 0.8234
_exptl_absorpt_correction_type empirical
_exptl_absorpt_process_details 'ABSCOR (Higashi, Rigaku Co.Ltd., 1995)'
_exptl_crystal_colour colorless
_exptl_crystal_density_diffrn 1.818
_exptl_crystal_density_method 'not measured'
_exptl_crystal_description block
_exptl_crystal_F_000 14080
_exptl_crystal_recrystallization_method toluene/ether
_exptl_crystal_size_max 0.11
_exptl_crystal_size_mid 0.10
_exptl_crystal_size_min 0.06
_refine_diff_density_max 0.256
_refine_diff_density_min -0.245
_refine_diff_density_rms 0.039
_refine_ls_abs_structure_details 'Flack H D (1983), Acta Cryst. A39, 876-881'
_refine_ls_abs_structure_Flack 0.014(9)
_refine_ls_extinction_method none
_refine_ls_goodness_of_fit_ref 1.078
_refine_ls_hydrogen_treatment constr
_refine_ls_matrix_type full
_refine_ls_number_parameters 253
_refine_ls_number_reflns 6455
_refine_ls_number_restraints 0
_refine_ls_restrained_S_all 1.078
_refine_ls_R_factor_all 0.0124
_refine_ls_R_factor_gt 0.0119
_refine_ls_shift/su_max 0.015
_refine_ls_shift/su_mean 0.000
_refine_ls_structure_factor_coef Fsqd
_refine_ls_weighting_details 'calc w=1/[\s^2^(Fo^2^)+(0.0185P)^2^+0.0000P] where P=(Fo^2^+2Fc^2^)/3'
_refine_ls_weighting_scheme calc
_refine_ls_wR_factor_gt 0.0297
_refine_ls_wR_factor_ref 0.0297
_reflns_number_gt 6236
_reflns_number_total 6455
_reflns_threshold_expression >2sigma(I)
_cod_data_source_file c0cc01434f.txt
_cod_data_source_block cuipph_cubic_077k
_cod_database_code 7113000

loop_
_symmetry_equiv_pos_as_xyz
'x, y, z'
'x, -y, -z+1/2'
'-x, -y+1/2, z'
'-x, y+1/2, -z+1/2'
'y+1/4, -x+3/4, -z+1/4'
'-y+1/4, -x+3/4, z+3/4'
'-y+3/4, x+3/4, -z+1/4'
'y+3/4, x+3/4, z+3/4'
'y, z, x'
'-y, -z+1/2, x'
'y, -z, -x+1/2'
'-y, z+1/2, -x+1/2'
'z+1/4, -y+3/4, -x+1/4'
'z+1/4, y+1/4, x+1/4'
'-z+3/4, y+3/4, -x+1/4'
'-z+3/4, -y+1/4, x+1/4'
'z, x, y'
'-z+1/2, x, -y'
'-z, -x+1/2, y'
'z+1/2, -x+1/2, -y'
'x+3/4, z+3/4, y+3/4'
'x+3/4, -z+1/4, -y+3/4'
'-x+3/4, z+3/4, -y+1/4'
'-x+1/4, -z+3/4, y+3/4'
'x+1/2, y+1/2, z+1/2'
'x+1/2, -y+1/2, -z+1'
'-x+1/2, -y+1, z+1/2'
'-x+1/2, y+1, -z+1'
'y+3/4, -x+5/4, -z+3/4'
'-y+3/4, -x+5/4, z+5/4'
'-y+5/4, x+5/4, -z+3/4'
'y+5/4, x+5/4, z+5/4'
'y+1/2, z+1/2, x+1/2'
'-y+1/2, -z+1, x+1/2'
'y+1/2, -z+1/2, -x+1'
'-y+1/2, z+1, -x+1'
'z+3/4, -y+5/4, -x+3/4'
'z+3/4, y+3/4, x+3/4'
'-z+5/4, y+5/4, -x+3/4'
'-z+5/4, -y+3/4, x+3/4'
'z+1/2, x+1/2, y+1/2'
'-z+1, x+1/2, -y+1/2'
'-z+1/2, -x+1, y+1/2'
'z+1, -x+1, -y+1/2'
'x+5/4, z+5/4, y+5/4'
'x+5/4, -z+3/4, -y+5/4'
'-x+5/4, z+5/4, -y+3/4'
'-x+3/4, -z+5/4, y+5/4'

loop_
_atom_site_label
_atom_site_type_symbol
_atom_site_fract_x
_atom_site_fract_y
_atom_site_fract_z
_atom_site_U_iso_or_equiv
_atom_site_adp_type
_atom_site_occupancy
_atom_site_symmetry_multiplicity
_atom_site_calc_flag
_atom_site_refinement_flags
I2 I 0.991397(3) 0.038086(3) 0.920916(3) 0.01453(2) Uani 1 1 d .
I1 I 1.055101(3) 0.055101(3) 1.055101(3) 0.01598(3) Uani 1 3 d S
Cu1 Cu 0.962888(6) -0.037112(6) 0.962888(6) 0.01699(6) Uani 1 3 d S
Cu2 Cu 1.053976(6) 0.011650(7) 0.976634(6) 0.01798(4) Uani 1 1 d .
P1 P 0.918967(12) -0.081033(12) 0.918967(12) 0.01411(11) Uani 1 3 d S
P2 P 1.125909(12) 0.007700(13) 0.953790(13) 0.01463(7) Uani 1 1 d .
C12 C 1.17485(5) 0.00510(6) 1.03360(5) 0.0206(3) Uani 1 1 d .
H12 H 1.1693 0.0365 1.0350 0.025 Uiso 1 1 calc R
C13 C 1.15679(5) 0.05926(5) 0.94243(5) 0.0176(3) Uani 1 1 d .
C19 C 0.85880(5) -0.07002(5) 0.92394(5) 0.0159(3) Uani 1 1 d .
C24 C 0.82607(5) -0.10278(5) 0.91591(5) 0.0184(3) Uani 1 1 d .
H24 H 0.8348 -0.1319 0.9062 0.022 Uiso 1 1 calc R
C1 C 1.13752(5) -0.02452(5) 0.90286(5) 0.0182(3) Uani 1 1 d .
C20 C 0.84529(5) -0.02736(5) 0.93704(5) 0.0212(3) Uani 1 1 d .
H20 H 0.8671 -0.0046 0.9417 0.025 Uiso 1 1 calc R
C18 C 1.13367(6) 0.09635(6) 0.92596(5) 0.0216(3) Uani 1 1 d .
H18 H 1.1018 0.0959 0.9245 0.026 Uiso 1 1 calc R
C7 C 1.15946(5) -0.01971(5) 0.99680(5) 0.0158(3) Uani 1 1 d .
C5 C 1.18928(8) -0.05550(9) 0.84859(7) 0.0473(6) Uani 1 1 d .
H5 H 1.2192 -0.0614 0.8394 0.057 Uiso 1 1 calc R
C14 C 1.20366(6) 0.06129(6) 0.94555(6) 0.0246(3) Uani 1 1 d .
H14 H 1.2198 0.0365 0.9574 0.030 Uiso 1 1 calc R
C3 C 1.11018(7) -0.06068(6) 0.83579(6) 0.0317(4) Uani 1 1 d .
H3 H 1.0856 -0.0701 0.8177 0.038 Uiso 1 1 calc R
C11 C 1.19813(6) -0.01589(6) 1.06807(5) 0.0251(3) Uani 1 1 d .
H11 H 1.2089 0.0012 1.0927 0.030 Uiso 1 1 calc R
C10 C 1.20565(6) -0.06190(6) 1.06659(6) 0.0267(4) Uani 1 1 d .
H10 H 1.2218 -0.0762 1.0900 0.032 Uiso 1 1 calc R
C21 C 0.79988(6) -0.01755(6) 0.94340(6) 0.0260(3) Uani 1 1 d .
H21 H 0.7910 0.0117 0.9525 0.031 Uiso 1 1 calc R
C2 C 1.10236(6) -0.03866(5) 0.87618(6) 0.0230(3) Uani 1 1 d .
H2 H 1.0724 -0.0333 0.8856 0.028 Uiso 1 1 calc R
C4 C 1.15376(7) -0.06887(6) 0.82188(6) 0.0352(4) Uani 1 1 d .
H4 H 1.1592 -0.0836 0.7941 0.042 Uiso 1 1 calc R
C23 C 0.78078(5) -0.09284(6) 0.92214(6) 0.0220(3) Uani 1 1 d .
H23 H 0.7587 -0.1151 0.9166 0.026 Uiso 1 1 calc R
C22 C 0.76791(5) -0.05058(6) 0.93643(6) 0.0241(3) Uani 1 1 d .
H22 H 0.7371 -0.0442 0.9415 0.029 Uiso 1 1 calc R
C9 C 1.18954(6) -0.08663(6) 1.03100(6) 0.0292(4) Uani 1 1 d .
H9 H 1.1943 -0.1181 1.0301 0.035 Uiso 1 1 calc R
C15 C 1.22659(6) 0.09911(6) 0.93154(6) 0.0296(4) Uani 1 1 d .
H15 H 1.2584 0.1001 0.9339 0.035 Uiso 1 1 calc R
C17 C 1.15732(7) 0.13423(6) 0.91159(6) 0.0273(4) Uani 1 1 d .
H17 H 1.1414 0.1593 0.8999 0.033 Uiso 1 1 calc R
C8 C 1.16632(6) -0.06580(5) 0.99634(6) 0.0234(3) Uani 1 1 d .
H8 H 1.1550 -0.0832 0.9721 0.028 Uiso 1 1 calc R
C6 C 1.18122(7) -0.03350(8) 0.88873(7) 0.0427(6) Uani 1 1 d .
H6 H 1.2058 -0.0244 0.9069 0.051 Uiso 1 1 calc R
C16 C 1.20364(7) 0.13549(6) 0.91421(6) 0.0311(4) Uani 1 1 d .
H16 H 1.2196 0.1612 0.9042 0.037 Uiso 1 1 calc R

loop_
_atom_site_aniso_label
_atom_site_aniso_U_11
_atom_site_aniso_U_22
_atom_site_aniso_U_33
_atom_site_aniso_U_23
_atom_site_aniso_U_13
_atom_site_aniso_U_12
I2 0.01499(4) 0.01474(4) 0.01386(4) 0.00078(3) -0.00140(3) -0.00028(3)
I1 0.01598(3) 0.01598(3) 0.01598(3) -0.00205(3) -0.00205(3) -0.00205(3)
Cu1 0.01699(6) 0.01699(6) 0.01699(6) -0.00181(6) -0.00181(6) -0.00181(6)
Cu2 0.01348(8) 0.02344(10) 0.01703(9) 0.00047(7) 0.00050(7) 0.00146(7)
P1 0.01411(11) 0.01411(11) 0.01411(11) -0.00136(13) -0.00136(13) -0.00136(13)
P2 0.01313(16) 0.01666(17) 0.01409(17) -0.00124(13) 0.00009(13) -0.00002(13)
C12 0.0196(7) 0.0241(8) 0.0180(7) -0.0034(6) -0.0001(6) 0.0016(6)
C13 0.0196(7) 0.0180(7) 0.0153(7) -0.0014(6) 0.0022(5) -0.0009(5)
C19 0.0162(7) 0.0176(7) 0.0139(6) 0.0000(5) -0.0015(5) 0.0003(5)
C24 0.0183(7) 0.0177(7) 0.0192(7) -0.0005(6) -0.0012(6) -0.0012(6)
C1 0.0204(7) 0.0203(7) 0.0140(7) -0.0025(5) 0.0015(5) -0.0034(6)
C20 0.0196(7) 0.0199(7) 0.0242(8) -0.0036(6) -0.0044(6) -0.0001(6)
C18 0.0239(8) 0.0225(8) 0.0182(7) -0.0023(6) 0.0016(6) 0.0014(6)
C7 0.0115(6) 0.0213(7) 0.0145(6) -0.0004(5) 0.0008(5) 0.0012(5)
C5 0.0383(11) 0.0612(15) 0.0426(12) -0.0296(11) 0.0225(10) -0.0174(10)
C14 0.0202(8) 0.0236(8) 0.0301(9) 0.0014(7) 0.0036(7) -0.0040(6)
C3 0.0459(11) 0.0230(9) 0.0263(9) -0.0084(7) -0.0154(8) 0.0055(7)
C11 0.0212(8) 0.0391(10) 0.0151(7) -0.0039(6) 0.0003(6) 0.0035(7)
C10 0.0221(8) 0.0369(10) 0.0211(8) 0.0069(7) -0.0003(6) 0.0060(7)
C21 0.0242(8) 0.0225(8) 0.0314(9) -0.0048(7) -0.0034(7) 0.0043(6)
C2 0.0270(8) 0.0177(7) 0.0244(8) -0.0030(6) -0.0072(6) 0.0035(6)
C4 0.0567(13) 0.0283(9) 0.0207(9) -0.0079(7) 0.0080(8) -0.0077(9)
C23 0.0171(7) 0.0243(8) 0.0248(8) 0.0040(6) -0.0004(6) -0.0019(6)
C22 0.0176(7) 0.0300(8) 0.0248(8) 0.0018(7) -0.0003(6) 0.0042(6)
C9 0.0291(9) 0.0234(8) 0.0352(10) 0.0035(7) -0.0054(7) 0.0059(7)
C15 0.0225(8) 0.0295(9) 0.0367(10) 0.0004(7) 0.0081(7) -0.0070(7)
C17 0.0423(11) 0.0183(8) 0.0215(8) -0.0008(6) 0.0027(7) 0.0015(7)
C8 0.0211(8) 0.0231(8) 0.0259(8) -0.0026(6) -0.0025(6) 0.0019(6)
C6 0.0237(9) 0.0665(15) 0.0381(11) -0.0314(10) 0.0087(8) -0.0121(9)
C16 0.0430(11) 0.0235(8) 0.0267(9) -0.0021(7) 0.0125(8) -0.0106(8)

loop_
_atom_type_symbol
_atom_type_description
_atom_type_scat_dispersion_real
_atom_type_scat_dispersion_imag
_atom_type_scat_source
C C 0.0007 0.0011 'International Tables Vol C Tables 6.1.1.4 and Sasaki (1989)'
H H 0.0000 0.0000 'International Tables Vol C Tables 6.1.1.4'
Cu Cu 0.2733 0.9097 'International Tables Vol C Tables 6.1.1.4 and Sasaki (1989)'
I I -1.0407 1.3054 'International Tables Vol C Tables 6.1.1.4 and Sasaki (1989)'
P P 0.0618 0.0648 'International Tables Vol C Tables 6.1.1.4 and Sasaki (1989)'

loop_
_geom_angle_atom_site_label_1
_geom_angle_atom_site_label_2
_geom_angle_atom_site_label_3
_geom_angle
_geom_angle_site_symmetry_1
_geom_angle_site_symmetry_3
Cu2 I2 Cu1 71.398(7) . .
Cu2 I2 Cu2 63.076(8) . 17_546
Cu1 I2 Cu2 68.989(7) . 17_546
Cu2 I2 I2 38.418(5) . 9_645
Cu1 I2 I2 37.214(4) . 9_645
Cu2 I2 I2 73.431(4) 17_546 9_645
Cu2 I2 I1 33.029(4) . .
Cu1 I2 I1 79.221(7) . .
Cu2 I2 I1 34.426(4) 17_546 .
I2 I2 I1 61.105(1) 9_645 .
Cu2 I1 Cu2 63.847(7) . 17_546
Cu2 I1 Cu2 63.847(7) . 9_645
Cu2 I1 Cu2 63.847(7) 17_546 9_645
Cu2 I1 I2 32.268(5) . .
Cu2 I1 I2 36.012(5) 17_546 .
Cu2 I1 I2 71.507(5) 9_645 .
P1 Cu1 I2 113.135(7) . 17_546
P1 Cu1 I2 113.135(7) . .
I2 Cu1 I2 105.572(8) 17_546 .
P1 Cu1 I2 113.135(7) . 9_645
I2 Cu1 I2 105.572(8) 17_546 9_645
I2 Cu1 I2 105.572(8) . 9_645
P1 Cu1 Cu2 148.299(5) . .
I2 Cu1 Cu2 98.512(10) 17_546 .
I2 Cu1 Cu2 53.027(6) . .
I2 Cu1 Cu2 56.673(6) 9_645 .
P2 Cu2 I2 120.130(12) . .
P2 Cu2 I1 106.129(12) . .
I2 Cu2 I1 114.703(8) . .
P2 Cu2 I2 99.156(12) . 9_645
I2 Cu2 I2 105.764(8) . 9_645
I1 Cu2 I2 109.562(7) . 9_645
P2 Cu2 Cu2 155.626(13) . 17_546
I2 Cu2 Cu2 61.258(7) . 17_546
I1 Cu2 Cu2 58.076(4) . 17_546
I2 Cu2 Cu2 103.689(6) 9_645 17_546
P2 Cu2 Cu2 130.677(14) . 9_645
I2 Cu2 Cu2 108.077(6) . 9_645
I1 Cu2 Cu2 58.076(4) . 9_645
I2 Cu2 Cu2 55.666(7) 9_645 9_645
Cu2 Cu2 Cu2 60.0 17_546 9_645
P2 Cu2 Cu1 140.128(13) . .
I2 Cu2 Cu1 55.575(4) . .
I1 Cu2 Cu1 110.666(7) . .
I2 Cu2 Cu1 54.338(4) 9_645 .
Cu2 Cu2 Cu1 62.929(4) 17_546 .
Cu2 Cu2 Cu1 62.930(4) 9_645 .
C19 P1 C19 103.93(6) . 17_546
C19 P1 C19 103.93(6) . 9_645
C19 P1 C19 103.93(6) 17_546 9_645
C19 P1 Cu1 114.57(5) . .
C19 P1 Cu1 114.57(5) 17_546 .
C19 P1 Cu1 114.57(5) 9_645 .
C7 P2 C13 103.41(7) . .
C7 P2 C1 104.18(7) . .
C13 P2 C1 101.12(7) . .
C7 P2 Cu2 109.49(5) . .
C13 P2 Cu2 119.51(5) . .
C1 P2 Cu2 117.28(5) . .
C11 C12 C7 120.35(15) . .
C18 C13 C14 118.86(15) . .
C18 C13 P2 119.01(12) . .
C14 C13 P2 121.82(12) . .
C20 C19 C24 118.93(14) . .
C20 C19 P1 118.10(12) . .
C24 C19 P1 122.96(11) . .
C23 C24 C19 120.22(14) . .
C2 C1 C6 118.44(15) . .
C2 C1 P2 119.62(13) . .
C6 C1 P2 121.87(13) . .
C19 C20 C21 120.68(15) . .
C13 C18 C17 119.99(16) . .
C8 C7 C12 118.80(14) . .
C8 C7 P2 121.20(12) . .
C12 C7 P2 119.66(12) . .
C4 C5 C6 120.1(2) . .
C15 C14 C13 120.52(17) . .
C4 C3 C2 119.97(17) . .
C12 C11 C10 120.10(16) . .
C9 C10 C11 119.72(16) . .
C22 C21 C20 119.80(15) . .
C1 C2 C3 120.99(17) . .
C5 C4 C3 119.65(17) . .
C22 C23 C24 120.19(15) . .
C23 C22 C21 120.13(15) . .
C10 C9 C8 120.46(16) . .
C16 C15 C14 120.51(17) . .
C16 C17 C18 120.51(17) . .
C7 C8 C9 120.51(16) . .
C5 C6 C1 120.89(18) . .
C15 C16 C17 119.58(17) . .

loop_
_geom_bond_atom_site_label_1
_geom_bond_atom_site_label_2
_geom_bond_distance
_geom_bond_site_symmetry_2
I2 Cu2 2.6185(2) .
I2 Cu1 2.70350(17) .
I2 Cu2 2.7803(2) 17_546
I2 I2 4.30603(17) 9_645
I2 I1 4.45576(17) .
I1 Cu2 2.6733(2) .
I1 Cu2 2.6733(2) 17_546
I1 Cu2 2.6733(2) 9_645
Cu1 P1 2.2672(7) .
Cu1 I2 2.70350(17) 17_546
Cu1 I2 2.70350(17) 9_645
Cu1 Cu2 3.1063(4) .
Cu2 P2 2.2523(4) .
Cu2 I2 2.7803(2) 9_645
Cu2 Cu2 2.8272(3) 17_546
Cu2 Cu2 2.8272(3) 9_645
P1 C19 1.8289(15) .
P1 C19 1.8289(15) 17_546
P1 C19 1.8289(15) 9_645
P2 C7 1.8192(15) .
P2 C13 1.8230(16) .
P2 C1 1.8292(16) .
C12 C11 1.389(2) .
C12 C7 1.400(2) .
C13 C18 1.392(2) .
C13 C14 1.401(2) .
C19 C20 1.390(2) .
C19 C24 1.401(2) .
C24 C23 1.394(2) .
C1 C2 1.381(2) .
C1 C6 1.395(2) .
C20 C21 1.397(2) .
C18 C17 1.398(2) .
C7 C8 1.389(2) .
C5 C4 1.383(3) .
C5 C6 1.385(3) .
C14 C15 1.383(2) .
C3 C4 1.385(3) .
C3 C2 1.390(2) .
C11 C10 1.390(3) .
C10 C9 1.378(3) .
C21 C22 1.386(2) .
C23 C22 1.384(2) .
C9 C8 1.390(2) .
C15 C16 1.382(3) .
C17 C16 1.383(3) .
